data_7018810
loop_
_publ_author_name
'Cadranel, Alejandro'
'Albor\'es, Pablo'
'Yamazaki, Shiori'
'Kleiman, Valeria D.'
'Baraldo, Luis M.'

_publ_section_title
;
 Efficient energy transfer via the cyanide bridge in dinuclear complexes
 containing Ru(ii) polypyridine moieties.
;
_journal_issue 17
_journal_name_full 'Dalton transactions (Cambridge, England : 2003)'
_journal_page_first 5343
_journal_page_last 5350
_journal_paper_doi 10.1039/c2dt11869f
_journal_volume 41
_journal_year 2012
_chemical_formula_sum 'C21 H18 F6 N9 P Ru S'
_chemical_formula_weight 674.54
_chemical_name_systematic
;
?
;
_space_group_IT_number 2
_symmetry_cell_setting triclinic
_symmetry_space_group_name_Hall '-P 1'
_symmetry_space_group_name_H-M 'P -1'
_atom_sites_solution_hydrogens geom
_atom_sites_solution_primary direct
_atom_sites_solution_secondary difmap
_audit_creation_method SHELXL-97
_cell_angle_alpha 87.312(2)
_cell_angle_beta 81.518(2)
_cell_angle_gamma 73.325(2)
_cell_formula_units_Z 2
_cell_length_a 8.6230(2)
_cell_length_b 10.4796(2)
_cell_length_c 14.7558(4)
_cell_measurement_reflns_used 12784
_cell_measurement_temperature 298(2)
_cell_measurement_theta_max 28.7493
_cell_measurement_theta_min 3.6246
_cell_volume 1263.36(5)
_computing_cell_refinement
;
CrysAlisPro, Oxford Diffraction Ltd.,
Version 1.171.33.55 (release 05-01-2010 CrysAlis171 .NET)
(compiled Jan 5 2010,16:28:46)
;
_computing_data_collection
;
CrysAlisPro, Oxford Diffraction Ltd.,
Version 1.171.33.55 (release 05-01-2010 CrysAlis171 .NET)
(compiled Jan 5 2010,16:28:46)
;
_computing_data_reduction
;
CrysAlisPro, Oxford Diffraction Ltd.,
Version 1.171.33.55 (release 05-01-2010 CrysAlis171 .NET)
(compiled Jan 5 2010,16:28:46)
;
_computing_structure_refinement 'SHELXL-97 (Sheldrick, 1997)'
_computing_structure_solution SHELXS-97
_diffrn_ambient_temperature 298(2)
_diffrn_detector_area_resol_mean 16.1158
_diffrn_measured_fraction_theta_full 0.997
_diffrn_measured_fraction_theta_max 0.997
_diffrn_measurement_device_type 'Xcalibur, Eos, Gemini'
_diffrn_measurement_method '\w scans'
_diffrn_radiation_monochromator graphite
_diffrn_radiation_source 'fine-focus sealed tube'
_diffrn_radiation_type MoK\a
_diffrn_radiation_wavelength 0.71069
_diffrn_reflns_av_R_equivalents 0.0262
_diffrn_reflns_av_sigmaI/netI 0.0233
_diffrn_reflns_limit_h_max 10
_diffrn_reflns_limit_h_min -10
_diffrn_reflns_limit_k_max 13
_diffrn_reflns_limit_k_min -13
_diffrn_reflns_limit_l_max 18
_diffrn_reflns_limit_l_min -18
_diffrn_reflns_number 20783
_diffrn_reflns_theta_full 26.37
_diffrn_reflns_theta_max 26.37
_diffrn_reflns_theta_min 3.63
_exptl_absorpt_coefficient_mu 0.842
_exptl_absorpt_correction_T_max 0.936
_exptl_absorpt_correction_T_min 0.807
_exptl_absorpt_correction_type analytical
_exptl_absorpt_process_details
;
CrysAlisPro, Oxford Diffraction Ltd.,
Version 1.171.33.55 (release 05-01-2010 CrysAlis171 .NET)
(compiled Jan 5 2010,16:28:46)
Analytical numeric absorption correction using a multifaceted crystal
model based on expressions derived by R.C. Clark & J.S. Reid.
(Clark, R. C. & Reid, J. S. (1995). Acta Cryst. A51, 887-897)
;
_exptl_crystal_colour 'dark red'
_exptl_crystal_density_diffrn 1.773
_exptl_crystal_density_method 'not measured'
_exptl_crystal_description prism
_exptl_crystal_F_000 672
_exptl_crystal_size_max 0.1708
_exptl_crystal_size_mid 0.1092
_exptl_crystal_size_min 0.0393
_refine_diff_density_max 1.773
_refine_diff_density_min -0.587
_refine_diff_density_rms 0.073
_refine_ls_extinction_method none
_refine_ls_goodness_of_fit_ref 1.032
_refine_ls_hydrogen_treatment constr
_refine_ls_matrix_type full
_refine_ls_number_parameters 352
_refine_ls_number_reflns 5148
_refine_ls_number_restraints 0
_refine_ls_restrained_S_all 1.032
_refine_ls_R_factor_all 0.0455
_refine_ls_R_factor_gt 0.0372
_refine_ls_shift/su_max 0.000
_refine_ls_shift/su_mean 0.000
_refine_ls_structure_factor_coef Fsqd
_refine_ls_weighting_details 'calc w=1/[\s^2^(Fo^2^)+(0.0601P)^2^+0.9090P] where P=(Fo^2^+2Fc^2^)/3'
_refine_ls_weighting_scheme calc
_refine_ls_wR_factor_gt 0.0984
_refine_ls_wR_factor_ref 0.1019
_reflns_number_gt 4392
_reflns_number_total 5148
_reflns_threshold_expression >2sigma(I)
_cod_data_source_file c2dt11869f.txt
_cod_data_source_block 2b
_cod_original_sg_symbol_H-M P-1
_cod_database_code 7018810

loop_
_symmetry_equiv_pos_as_xyz
'x, y, z'
'-x, -y, -z'

loop_
_atom_site_label
_atom_site_type_symbol
_atom_site_fract_x
_atom_site_fract_y
_atom_site_fract_z
_atom_site_U_iso_or_equiv
_atom_site_adp_type
_atom_site_occupancy
_atom_site_symmetry_multiplicity
_atom_site_calc_flag
_atom_site_refinement_flags
Ru1 Ru 0.12620(3) 0.22621(2) 0.699210(18) 0.03587(10) Uani 1 1 d .
P1 P -0.25034(13) 0.27044(10) 1.04751(8) 0.0544(2) Uani 1 1 d .
S1 S 0.52463(14) -0.19399(11) 0.62731(9) 0.0671(3) Uani 1 1 d .
F2 F -0.3956(4) 0.2058(3) 1.0819(2) 0.0937(9) Uani 1 1 d .
F3 F -0.2028(4) 0.2598(3) 1.14886(19) 0.0870(8) Uani 1 1 d .
F4 F -0.3743(3) 0.4132(2) 1.0757(2) 0.0858(8) Uani 1 1 d .
F1 F -0.1306(4) 0.1283(3) 1.0264(2) 0.0907(9) Uani 1 1 d .
N8 N 0.2886(3) 0.3399(3) 0.66304(18) 0.0391(6) Uani 1 1 d .
N7 N 0.2352(3) 0.3206(3) 0.85880(18) 0.0384(6) Uani 1 1 d .
N3 N 0.0248(3) 0.2424(3) 0.58005(19) 0.0419(6) Uani 1 1 d .
C1 C 0.3911(4) -0.0493(4) 0.6434(2) 0.0461(8) Uani 1 1 d .
C21 C 0.1849(4) 0.4456(3) 0.8110(2) 0.0371(6) Uani 1 1 d .
H21 H 0.2024 0.5157 0.8466 0.045 Uiso 1 1 calc R
N6 N 0.2224(3) 0.2081(3) 0.82206(19) 0.0404(6) Uani 1 1 d .
N4 N -0.0397(3) 0.3968(3) 0.75314(18) 0.0373(6) Uani 1 1 d .
F6 F -0.2982(4) 0.2851(3) 0.9484(2) 0.0909(9) Uani 1 1 d .
N5 N 0.0139(3) 0.4796(3) 0.80058(18) 0.0383(6) Uani 1 1 d .
C14 C -0.1096(4) 0.5843(3) 0.8350(3) 0.0495(8) Uani 1 1 d .
H14 H -0.1013 0.6528 0.8702 0.059 Uiso 1 1 calc R
N9 N 0.2843(3) 0.4376(2) 0.72201(18) 0.0372(6) Uani 1 1 d .
C6 C -0.1208(4) 0.1023(3) 0.6632(3) 0.0459(8) Uani 1 1 d .
N2 N -0.0383(3) 0.1182(3) 0.73184(19) 0.0416(6) Uani 1 1 d .
C18 C 0.4020(4) 0.4980(4) 0.6941(3) 0.0466(8) Uani 1 1 d .
H18 H 0.4233 0.5661 0.7239 0.056 Uiso 1 1 calc R
F5 F -0.1117(4) 0.3415(3) 1.0173(2) 0.0979(9) Uani 1 1 d .
N1 N 0.2977(4) 0.0554(3) 0.6542(2) 0.0533(8) Uani 1 1 d .
C20 C 0.4097(4) 0.3420(4) 0.5972(2) 0.0504(8) Uani 1 1 d .
H20 H 0.4416 0.2859 0.5466 0.061 Uiso 1 1 calc R
C15 C 0.3190(4) 0.2922(4) 0.9311(2) 0.0496(8) Uani 1 1 d .
H15 H 0.3447 0.3527 0.9662 0.060 Uiso 1 1 calc R
C7 C -0.0845(4) 0.1715(3) 0.5777(3) 0.0448(8) Uani 1 1 d .
C19 C 0.4832(5) 0.4398(4) 0.6137(3) 0.0578(10) Uani 1 1 d .
H19 H 0.5701 0.4607 0.5771 0.069 Uiso 1 1 calc R
C16 C 0.3581(5) 0.1585(4) 0.9425(3) 0.0587(10) Uani 1 1 d .
H16 H 0.4148 0.1089 0.9874 0.070 Uiso 1 1 calc R
C8 C -0.1529(5) 0.1674(4) 0.4987(3) 0.0566(10) Uani 1 1 d .
H8 H -0.2249 0.1164 0.4978 0.068 Uiso 1 1 calc R
C3 C -0.1739(5) -0.0149(5) 0.8297(3) 0.0677(12) Uani 1 1 d .
H3 H -0.1898 -0.0541 0.8868 0.081 Uiso 1 1 calc R
C2 C -0.0659(5) 0.0600(4) 0.8127(3) 0.0551(9) Uani 1 1 d .
H2 H -0.0094 0.0708 0.8595 0.066 Uiso 1 1 calc R
C13 C -0.2475(5) 0.5708(4) 0.8086(3) 0.0610(10) Uani 1 1 d .
H13 H -0.3525 0.6282 0.8213 0.073 Uiso 1 1 calc R
C5 C -0.2313(5) 0.0284(4) 0.6766(3) 0.0628(11) Uani 1 1 d .
H5 H -0.2873 0.0185 0.6293 0.075 Uiso 1 1 calc R
C11 C 0.0601(5) 0.3116(4) 0.5051(3) 0.0551(9) Uani 1 1 d .
H11 H 0.1326 0.3620 0.5069 0.066 Uiso 1 1 calc R
C9 C -0.1148(5) 0.2381(5) 0.4221(3) 0.0664(11) Uani 1 1 d .
H9 H -0.1610 0.2364 0.3693 0.080 Uiso 1 1 calc R
C12 C -0.1999(4) 0.4527(4) 0.7583(3) 0.0511(8) Uani 1 1 d .
H12 H -0.2707 0.4181 0.7320 0.061 Uiso 1 1 calc R
C17 C 0.2968(5) 0.1103(4) 0.8736(3) 0.0533(9) Uani 1 1 d .
H17 H 0.3068 0.0208 0.8651 0.064 Uiso 1 1 calc R
C4 C -0.2584(6) -0.0313(5) 0.7613(3) 0.0705(12) Uani 1 1 d .
H4 H -0.3325 -0.0816 0.7715 0.085 Uiso 1 1 calc R
C10 C -0.0060(6) 0.3118(5) 0.4255(3) 0.0659(11) Uani 1 1 d .
H10 H 0.0222 0.3608 0.3748 0.079 Uiso 1 1 calc R

loop_
_atom_site_aniso_label
_atom_site_aniso_U_11
_atom_site_aniso_U_22
_atom_site_aniso_U_33
_atom_site_aniso_U_23
_atom_site_aniso_U_13
_atom_site_aniso_U_12
Ru1 0.03291(14) 0.03440(14) 0.04447(16) -0.00329(10) -0.01233(10) -0.01220(10)
P1 0.0553(6) 0.0441(5) 0.0663(6) -0.0079(4) -0.0178(5) -0.0122(4)
S1 0.0580(6) 0.0542(6) 0.0861(8) -0.0258(5) -0.0148(5) -0.0049(5)
F2 0.089(2) 0.0686(17) 0.133(3) -0.0013(17) -0.0146(19) -0.0383(15)
F3 0.103(2) 0.0856(18) 0.0688(16) -0.0106(14) -0.0299(15) -0.0099(16)
F4 0.0782(18) 0.0477(13) 0.129(2) -0.0148(14) -0.0235(17) -0.0068(12)
F1 0.100(2) 0.0686(16) 0.0838(19) -0.0192(14) -0.0201(16) 0.0134(15)
N8 0.0352(14) 0.0432(14) 0.0414(15) -0.0052(11) -0.0086(11) -0.0128(11)
N7 0.0392(14) 0.0396(14) 0.0408(14) 0.0015(11) -0.0151(11) -0.0135(11)
N3 0.0376(14) 0.0406(14) 0.0489(16) -0.0069(12) -0.0119(12) -0.0090(11)
C1 0.0405(18) 0.058(2) 0.0469(19) -0.0125(16) -0.0087(15) -0.0224(16)
C21 0.0344(16) 0.0379(15) 0.0420(17) -0.0022(13) -0.0091(13) -0.0128(12)
N6 0.0396(14) 0.0352(13) 0.0502(16) 0.0011(11) -0.0128(12) -0.0138(11)
N4 0.0308(13) 0.0404(14) 0.0434(15) -0.0007(11) -0.0099(11) -0.0121(11)
F6 0.109(2) 0.0849(19) 0.0818(19) 0.0001(15) -0.0434(17) -0.0177(17)
N5 0.0327(13) 0.0374(13) 0.0450(15) -0.0045(11) -0.0089(11) -0.0079(10)
C14 0.0463(19) 0.0440(18) 0.055(2) -0.0085(15) -0.0049(16) -0.0068(15)
N9 0.0354(13) 0.0373(13) 0.0429(14) -0.0021(11) -0.0095(11) -0.0144(11)
C6 0.0412(18) 0.0441(18) 0.058(2) -0.0112(15) -0.0129(16) -0.0155(14)
N2 0.0402(15) 0.0397(14) 0.0493(16) -0.0042(12) -0.0110(12) -0.0152(11)
C18 0.0415(18) 0.0503(19) 0.056(2) 0.0046(16) -0.0130(16) -0.0237(15)
F5 0.0738(19) 0.126(3) 0.107(2) 0.001(2) -0.0088(17) -0.0515(18)
N1 0.0495(18) 0.0406(16) 0.077(2) -0.0075(14) -0.0264(16) -0.0141(14)
C20 0.0418(19) 0.068(2) 0.0432(19) -0.0062(16) -0.0048(15) -0.0171(17)
C15 0.0453(19) 0.062(2) 0.047(2) 0.0020(16) -0.0201(16) -0.0166(16)
C7 0.0388(17) 0.0401(17) 0.057(2) -0.0108(15) -0.0155(15) -0.0083(13)
C19 0.047(2) 0.082(3) 0.054(2) 0.005(2) -0.0055(17) -0.034(2)
C16 0.058(2) 0.062(2) 0.062(2) 0.0158(19) -0.030(2) -0.0165(19)
C8 0.053(2) 0.060(2) 0.064(2) -0.0122(19) -0.0259(19) -0.0170(17)
C3 0.068(3) 0.074(3) 0.073(3) 0.007(2) -0.005(2) -0.041(2)
C2 0.057(2) 0.063(2) 0.056(2) -0.0023(18) -0.0126(18) -0.0309(19)
C13 0.0373(19) 0.061(2) 0.078(3) -0.010(2) -0.0056(18) -0.0023(16)
C5 0.057(2) 0.071(3) 0.077(3) -0.008(2) -0.021(2) -0.036(2)
C11 0.056(2) 0.061(2) 0.056(2) 0.0039(18) -0.0191(18) -0.0222(18)
C9 0.064(3) 0.081(3) 0.059(3) -0.007(2) -0.031(2) -0.016(2)
C12 0.0354(18) 0.057(2) 0.063(2) -0.0013(17) -0.0163(16) -0.0109(15)
C17 0.053(2) 0.0415(18) 0.070(2) 0.0113(17) -0.0219(19) -0.0149(16)
C4 0.064(3) 0.079(3) 0.087(3) -0.003(2) -0.011(2) -0.048(2)
C10 0.070(3) 0.079(3) 0.052(2) 0.006(2) -0.023(2) -0.021(2)

loop_
_atom_type_symbol
_atom_type_description
_atom_type_scat_dispersion_real
_atom_type_scat_dispersion_imag
_atom_type_scat_source
C C 0.0033 0.0016 'International Tables Vol C Tables 4.2.6.8 and 6.1.1.4'
H H 0.0000 0.0000 'International Tables Vol C Tables 4.2.6.8 and 6.1.1.4'
N N 0.0061 0.0033 'International Tables Vol C Tables 4.2.6.8 and 6.1.1.4'
F F 0.0171 0.0103 'International Tables Vol C Tables 4.2.6.8 and 6.1.1.4'
P P 0.1023 0.0942 'International Tables Vol C Tables 4.2.6.8 and 6.1.1.4'
S S 0.1246 0.1234 'International Tables Vol C Tables 4.2.6.8 and 6.1.1.4'
Ru Ru -1.2594 0.8363 'International Tables Vol C Tables 4.2.6.8 and 6.1.1.4'

loop_
_geom_angle_atom_site_label_1
_geom_angle_atom_site_label_2
_geom_angle_atom_site_label_3
_geom_angle
N1 Ru1 N2 88.69(12)
N1 Ru1 N4 175.92(11)
N2 Ru1 N4 91.95(10)
N1 Ru1 N3 90.88(12)
N2 Ru1 N3 78.78(11)
N4 Ru1 N3 93.19(10)
N1 Ru1 N6 89.68(12)
N2 Ru1 N6 99.49(11)
N4 Ru1 N6 86.24(10)
N3 Ru1 N6 178.17(11)
N1 Ru1 N8 92.26(11)
N2 Ru1 N8 178.11(11)
N4 Ru1 N8 87.22(10)
N3 Ru1 N8 99.56(11)
N6 Ru1 N8 82.16(10)
F1 P1 F6 91.88(16)
F1 P1 F5 93.00(19)
F6 P1 F5 91.10(18)
F1 P1 F2 89.97(18)
F6 P1 F2 90.35(18)
F5 P1 F2 176.65(18)
F1 P1 F3 89.52(15)
F6 P1 F3 178.45(16)
F5 P1 F3 88.14(18)
F2 P1 F3 90.34(18)
F1 P1 F4 176.44(18)
F6 P1 F4 91.29(16)
F5 P1 F4 88.58(17)
F2 P1 F4 88.38(16)
F3 P1 F4 87.34(16)
C20 N8 N9 104.9(3)
C20 N8 Ru1 137.6(2)
N9 N8 Ru1 117.40(19)
C15 N7 N6 111.3(3)
C15 N7 C21 128.7(3)
N6 N7 C21 119.2(2)
C11 N3 C7 118.1(3)
C11 N3 Ru1 126.3(2)
C7 N3 Ru1 115.6(2)
N1 C1 S1 178.8(4)
N7 C21 N5 111.4(2)
N7 C21 N9 109.4(2)
N5 C21 N9 110.2(3)
C17 N6 N7 104.9(3)
C17 N6 Ru1 136.8(2)
N7 N6 Ru1 117.73(19)
C12 N4 N5 104.7(3)
C12 N4 Ru1 136.8(2)
N5 N4 Ru1 118.47(19)
C14 N5 N4 111.8(3)
C14 N5 C21 128.9(3)
N4 N5 C21 119.3(2)
N5 C14 C13 106.9(3)
C18 N9 N8 111.7(3)
C18 N9 C21 127.9(3)
N8 N9 C21 119.0(2)
N2 C6 C5 121.1(4)
N2 C6 C7 114.6(3)
C5 C6 C7 124.3(3)
C2 N2 C6 118.6(3)
C2 N2 Ru1 125.4(2)
C6 N2 Ru1 116.0(2)
N9 C18 C19 106.4(3)
C1 N1 Ru1 168.6(3)
N8 C20 C19 110.9(3)
N7 C15 C16 106.6(3)
N3 C7 C8 120.9(4)
N3 C7 C6 114.8(3)
C8 C7 C6 124.3(3)
C18 C19 C20 106.1(3)
C15 C16 C17 106.1(3)
C9 C8 C7 120.4(4)
C2 C3 C4 119.2(4)
N2 C2 C3 122.8(4)
C14 C13 C12 105.9(3)
C6 C5 C4 119.4(4)
N3 C11 C10 123.1(4)
C8 C9 C10 118.4(4)
N4 C12 C13 110.8(3)
N6 C17 C16 111.0(3)
C3 C4 C5 118.9(4)
C11 C10 C9 119.1(4)

loop_
_geom_bond_atom_site_label_1
_geom_bond_atom_site_label_2
_geom_bond_distance
Ru1 N1 2.034(3)
Ru1 N2 2.048(3)
Ru1 N4 2.051(3)
Ru1 N3 2.056(3)
Ru1 N6 2.081(3)
Ru1 N8 2.084(3)
P1 F1 1.565(3)
P1 F6 1.567(3)
P1 F5 1.582(3)
P1 F2 1.597(3)
P1 F3 1.599(3)
P1 F4 1.601(3)
S1 C1 1.622(4)
N8 C20 1.322(4)
N8 N9 1.363(4)
N7 C15 1.350(4)
N7 N6 1.360(4)
N7 C21 1.441(4)
N3 C11 1.339(5)
N3 C7 1.362(4)
C1 N1 1.161(5)
C21 N5 1.444(4)
C21 N9 1.451(4)
N6 C17 1.317(4)
N4 C12 1.328(4)
N4 N5 1.357(4)
N5 C14 1.348(4)
C14 C13 1.351(5)
N9 C18 1.350(4)
C6 N2 1.362(4)
C6 C5 1.379(5)
C6 C7 1.465(5)
N2 C2 1.335(5)
C18 C19 1.359(5)
C20 C19 1.397(5)
C15 C16 1.352(5)
C7 C8 1.389(5)
C16 C17 1.389(5)
C8 C9 1.374(6)
C3 C2 1.371(5)
C3 C4 1.372(6)
C13 C12 1.398(5)
C5 C4 1.391(6)
C11 C10 1.379(5)
C9 C10 1.383(6)
